data_7159415
loop_
_publ_author_name
'Huang, Tingzhong'
'Shao, Ying'
'Tang, Shengbiao'
'Sun, Jiangtao'

_publ_section_title
;
 Gold-catalyzed tandem reaction of <i>o</i>-alkynylphenols with diazo
 compounds: access to 2,3-disubstituted benzofurans.
;
_journal_issue 28
_journal_name_full 'Organic &amp; biomolecular chemistry'
_journal_page_first 5752
_journal_page_last 5756
_journal_paper_doi 10.1039/d3ob00893b
_journal_volume 21
_journal_year 2023
_chemical_formula_moiety 'C23 H17 N O6'
_chemical_formula_sum 'C23 H17 N O6'
_chemical_formula_weight 403.38
_space_group_crystal_system orthorhombic
_space_group_IT_number 61
_space_group_name_Hall '-P 2ac 2ab'
_space_group_name_H-M_alt 'P b c a'
_atom_sites_solution_hydrogens geom
_atom_sites_solution_primary dual
_audit_creation_date 2022-07-01
_audit_creation_method
;
Olex2 1.5
(compiled 2021.12.09 svn.r5202d8cf for OlexSys, GUI svn.r6439)
;
_audit_update_record
;
2023-04-20 deposited with the CCDC.	2023-06-28 downloaded from the CCDC.
;
_cell_angle_alpha 90
_cell_angle_beta 90
_cell_angle_gamma 90
_cell_formula_units_Z 8
_cell_length_a 11.6847(3)
_cell_length_b 13.9633(3)
_cell_length_c 23.2986(6)
_cell_measurement_reflns_used 9879
_cell_measurement_temperature 213.00
_cell_measurement_theta_max 54.985
_cell_measurement_theta_min 3.301
_cell_volume 3801.33(16)
_computing_cell_refinement 'SAINT v8.37A (Bruker, 2015)'
_computing_data_reduction 'SAINT v8.37A (Bruker, 2015)'
_computing_molecular_graphics 'Olex2 1.5 (Dolomanov et al., 2009)'
_computing_publication_material 'Olex2 1.5 (Dolomanov et al., 2009)'
_computing_structure_refinement 'SHELXL 2018/3 (Sheldrick, 2015)'
_computing_structure_solution 'SHELXT 2018/2 (Sheldrick, 2018)'
_diffrn_ambient_temperature 213.00
_diffrn_measured_fraction_theta_full 0.998
_diffrn_measured_fraction_theta_max 0.997
_diffrn_measurement_device_type 'Bruker D8 Venture'
_diffrn_measurement_method '\f and \w scans'
_diffrn_radiation_type GaK\a
_diffrn_radiation_wavelength 1.34139
_diffrn_reflns_av_R_equivalents 0.0505
_diffrn_reflns_av_unetI/netI 0.0227
_diffrn_reflns_Laue_measured_fraction_full 0.998
_diffrn_reflns_Laue_measured_fraction_max 0.997
_diffrn_reflns_limit_h_max 14
_diffrn_reflns_limit_h_min -14
_diffrn_reflns_limit_k_max 17
_diffrn_reflns_limit_k_min -12
_diffrn_reflns_limit_l_max 28
_diffrn_reflns_limit_l_min -28
_diffrn_reflns_number 41038
_diffrn_reflns_point_group_measured_fraction_full 0.998
_diffrn_reflns_point_group_measured_fraction_max 0.997
_diffrn_reflns_theta_full 53.594
_diffrn_reflns_theta_max 54.980
_diffrn_reflns_theta_min 3.301
_diffrn_source_current 2.86
_diffrn_source_power 0.1995708
_diffrn_source_voltage 69.78
_diffrn_standards_number 0
_exptl_absorpt_coefficient_mu 0.546
_exptl_absorpt_correction_T_max 0.7508
_exptl_absorpt_correction_T_min 0.6058
_exptl_absorpt_correction_type multi-scan
_exptl_absorpt_process_details
;
SADABS-2016/2 (Bruker,2016/2) was used for absorption correction.
wR2(int) was 0.1261 before and 0.0623 after correction.
The Ratio of minimum to maximum transmission is 0.8069.
The \l/2 correction factor is Not present.
;
_exptl_crystal_colour colourless
_exptl_crystal_colour_primary colourless
_exptl_crystal_density_diffrn 1.410
_exptl_crystal_description block
_exptl_crystal_F_000 1680
_exptl_crystal_size_max 0.07
_exptl_crystal_size_mid 0.07
_exptl_crystal_size_min 0.05
_refine_diff_density_max 0.256
_refine_diff_density_min -0.294
_refine_diff_density_rms 0.044
_refine_ls_extinction_method none
_refine_ls_goodness_of_fit_ref 1.192
_refine_ls_hydrogen_treatment constr
_refine_ls_matrix_type full
_refine_ls_number_parameters 273
_refine_ls_number_reflns 3619
_refine_ls_number_restraints 0
_refine_ls_restrained_S_all 1.192
_refine_ls_R_factor_all 0.0525
_refine_ls_R_factor_gt 0.0433
_refine_ls_shift/su_max 0.001
_refine_ls_shift/su_mean 0.000
_refine_ls_structure_factor_coef Fsqd
_refine_ls_weighting_details 'w=1/[\s^2^(Fo^2^)+(0.1000P)^2^] where P=(Fo^2^+2Fc^2^)/3'
_refine_ls_weighting_scheme calc
_refine_ls_wR_factor_gt 0.1405
_refine_ls_wR_factor_ref 0.1499
_reflns_Friedel_coverage 0.000
_reflns_number_gt 3000
_reflns_number_total 3619
_reflns_threshold_expression 'I > 2\s(I)'
_cod_data_source_file d3ob00893b2.cif
_cod_data_source_block 220701sjt_0m
_cod_depositor_comments 'Adding full bibliography for 7159415--7159416.cif.'
_cod_database_code 7159415
_shelx_shelxl_version_number 2018/3
_shelx_space_group_comment
;
The symmetry employed for this shelxl refinement is uniquely defined
by the following loop, which should always be used as a source of
symmetry information in preference to the above space-group names.
They are only intended as comments.
;
_shelx_estimated_absorpt_t_max 0.973
_shelx_estimated_absorpt_t_min 0.963
_olex2_refinement_description
;
1. Fixed Uiso
 At 1.2 times of:
  All C(H) groups, All C(H,H) groups
 At 1.5 times of:
  All C(H,H,H) groups, All O(H) groups
2.a Secondary CH2 refined with riding coordinates:
 C22(H22A,H22B), C23(H23A,H23B)
2.b Aromatic/amide H refined with riding coordinates:
 C4(H4A), C5(H5), C6(H6), C7(H7), C12(H12), C14(H14), C15(H15), C16(H16),
 C17(H17)
2.c Idealised Me refined as rotating group:
 C20(H20A,H20B,H20C)
2.d Idealised tetrahedral OH refined as rotating group:
 O4(H4)
;
_olex2_submission_special_instructions 'No special instructions were received'

loop_
_space_group_symop_operation_xyz
'x, y, z'
'-x+1/2, -y, z+1/2'
'-x, y+1/2, -z+1/2'
'x+1/2, -y+1/2, -z'
'-x, -y, -z'
'x-1/2, y, -z-1/2'
'x, -y-1/2, z-1/2'
'-x-1/2, y-1/2, z'

loop_
_atom_site_label
_atom_site_type_symbol
_atom_site_fract_x
_atom_site_fract_y
_atom_site_fract_z
_atom_site_U_iso_or_equiv
_atom_site_adp_type
_atom_site_occupancy
_atom_site_site_symmetry_order
_atom_site_calc_flag
_atom_site_refinement_flags_posn
_atom_site_refinement_flags_adp
_atom_site_refinement_flags_occupancy
_atom_site_disorder_assembly
_atom_site_disorder_group
O1 O 0.68705(8) 0.37833(7) 0.49039(4) 0.0376(3) Uani 1 1 d . . . . .
O2 O 0.83398(14) 0.47135(12) 0.37541(8) 0.0846(5) Uani 1 1 d . . . . .
O3 O 0.76896(14) 0.62220(10) 0.38138(6) 0.0742(5) Uani 1 1 d . . . . .
O4 O 0.36659(11) 0.47628(9) 0.42297(5) 0.0529(3) Uani 1 1 d . . . . .
H4 H 0.308488 0.510237 0.420570 0.079 Uiso 1 1 calc R U . . .
O5 O 0.19941(12) 0.56552(11) 0.37245(6) 0.0678(4) Uani 1 1 d . . . . .
O6 O 0.16615(9) 0.53788(8) 0.27992(5) 0.0496(3) Uani 1 1 d . . . . .
N1 N 0.67483(11) 0.51040(9) 0.42758(6) 0.0390(3) Uani 1 1 d . . . . .
C1 C 0.63836(12) 0.41868(10) 0.44185(6) 0.0339(3) Uani 1 1 d . . . . .
C2 C 0.55805(12) 0.36346(10) 0.41806(6) 0.0325(3) Uani 1 1 d . . . . .
C3 C 0.55019(12) 0.27953(10) 0.45426(6) 0.0349(3) Uani 1 1 d . . . . .
C4 C 0.48139(14) 0.19811(11) 0.45533(7) 0.0458(4) Uani 1 1 d . . . . .
H4A H 0.426598 0.187084 0.426536 0.055 Uiso 1 1 calc R U . . .
C5 C 0.49587(16) 0.13423(13) 0.49973(8) 0.0561(5) Uani 1 1 d . . . . .
H5 H 0.448680 0.079805 0.501685 0.067 Uiso 1 1 calc R U . . .
C6 C 0.57833(17) 0.14823(14) 0.54161(8) 0.0577(5) Uani 1 1 d . . . . .
H6 H 0.586733 0.102516 0.570923 0.069 Uiso 1 1 calc R U . . .
C7 C 0.64875(15) 0.22813(13) 0.54127(7) 0.0486(4) Uani 1 1 d . . . . .
H7 H 0.705439 0.237760 0.569306 0.058 Uiso 1 1 calc R U . . .
C8 C 0.63068(12) 0.29280(10) 0.49727(6) 0.0361(3) Uani 1 1 d . . . . .
C9 C 0.49042(12) 0.38574(10) 0.36587(6) 0.0330(3) Uani 1 1 d . . . . .
C10 C 0.39453(13) 0.44278(11) 0.37024(6) 0.0381(4) Uani 1 1 d . . . . .
C11 C 0.32768(12) 0.46509(11) 0.32082(7) 0.0371(4) Uani 1 1 d . . . . .
C12 C 0.35896(12) 0.42896(10) 0.26841(6) 0.0370(4) Uani 1 1 d . . . . .
H12 H 0.314113 0.443267 0.236029 0.044 Uiso 1 1 calc R U . . .
C13 C 0.45652(13) 0.37102(10) 0.26192(6) 0.0342(3) Uani 1 1 d . . . . .
C14 C 0.49004(13) 0.33427(11) 0.20783(6) 0.0424(4) Uani 1 1 d . . . . .
H14 H 0.446723 0.348909 0.174985 0.051 Uiso 1 1 calc R U . . .
C15 C 0.58481(15) 0.27775(12) 0.20307(7) 0.0459(4) Uani 1 1 d . . . . .
H15 H 0.605971 0.253193 0.167036 0.055 Uiso 1 1 calc R U . . .
C16 C 0.65047(14) 0.25620(12) 0.25135(7) 0.0447(4) Uani 1 1 d . . . . .
H16 H 0.715543 0.217158 0.247473 0.054 Uiso 1 1 calc R U . . .
C17 C 0.62160(12) 0.29101(10) 0.30422(6) 0.0379(4) Uani 1 1 d . . . . .
H17 H 0.667349 0.276196 0.336199 0.045 Uiso 1 1 calc R U . . .
C18 C 0.52334(11) 0.34922(10) 0.31126(6) 0.0317(3) Uani 1 1 d . . . . .
C19 C 0.22611(13) 0.52698(11) 0.32747(7) 0.0435(4) Uani 1 1 d . . . . .
C20 C 0.06364(15) 0.59616(13) 0.28440(10) 0.0609(5) Uani 1 1 d . . . . .
H20A H 0.022970 0.595149 0.248112 0.091 Uiso 1 1 calc R U . . .
H20B H 0.084774 0.661514 0.293715 0.091 Uiso 1 1 calc R U . . .
H20C H 0.014676 0.570742 0.314376 0.091 Uiso 1 1 calc R U . . .
C21 C 0.76541(16) 0.52773(13) 0.39316(7) 0.0500(4) Uani 1 1 d . . . . .
C22 C 0.66989(18) 0.66808(13) 0.40436(9) 0.0623(5) Uani 1 1 d . . . . .
H22A H 0.616713 0.685405 0.373532 0.075 Uiso 1 1 calc R U . . .
H22B H 0.691411 0.726362 0.425160 0.075 Uiso 1 1 calc R U . . .
C23 C 0.61602(16) 0.59755(12) 0.44406(10) 0.0599(5) Uani 1 1 d . . . . .
H23A H 0.630405 0.613888 0.484325 0.072 Uiso 1 1 calc R U . . .
H23B H 0.533346 0.592614 0.437626 0.072 Uiso 1 1 calc R U . . .

loop_
_atom_site_aniso_label
_atom_site_aniso_U_11
_atom_site_aniso_U_22
_atom_site_aniso_U_33
_atom_site_aniso_U_23
_atom_site_aniso_U_13
_atom_site_aniso_U_12
O1 0.0391(5) 0.0389(6) 0.0350(5) 0.0006(4) -0.0034(4) 0.0014(4)
O2 0.0834(11) 0.0719(10) 0.0986(12) -0.0099(8) 0.0540(9) 0.0002(8)
O3 0.0924(11) 0.0534(9) 0.0770(10) 0.0140(7) 0.0334(8) -0.0136(7)
O4 0.0536(7) 0.0642(8) 0.0410(6) -0.0100(5) 0.0013(5) 0.0244(6)
O5 0.0609(8) 0.0773(10) 0.0651(9) -0.0128(7) -0.0033(7) 0.0355(7)
O6 0.0398(6) 0.0417(7) 0.0674(8) 0.0055(5) -0.0113(5) 0.0101(5)
N1 0.0405(7) 0.0330(7) 0.0436(7) 0.0012(5) 0.0094(5) -0.0003(5)
C1 0.0363(7) 0.0332(8) 0.0321(7) 0.0013(6) 0.0029(6) 0.0041(6)
C2 0.0359(7) 0.0311(7) 0.0306(7) -0.0003(5) 0.0022(5) 0.0059(6)
C3 0.0382(8) 0.0306(8) 0.0360(7) 0.0010(6) 0.0016(6) 0.0075(6)
C4 0.0493(9) 0.0338(9) 0.0544(10) 0.0010(7) -0.0044(7) 0.0011(7)
C5 0.0616(11) 0.0361(9) 0.0707(12) 0.0131(8) 0.0034(9) -0.0007(8)
C6 0.0686(11) 0.0487(11) 0.0558(11) 0.0217(8) 0.0043(9) 0.0096(9)
C7 0.0529(10) 0.0528(10) 0.0400(9) 0.0093(7) -0.0033(7) 0.0083(8)
C8 0.0396(7) 0.0351(8) 0.0336(7) 0.0008(6) 0.0033(6) 0.0073(6)
C9 0.0364(7) 0.0292(7) 0.0336(7) 0.0018(5) -0.0014(6) 0.0041(6)
C10 0.0418(8) 0.0352(8) 0.0373(8) -0.0009(6) 0.0010(6) 0.0059(6)
C11 0.0356(8) 0.0308(8) 0.0448(8) 0.0030(6) -0.0030(6) 0.0040(6)
C12 0.0390(8) 0.0319(8) 0.0402(8) 0.0041(6) -0.0079(6) 0.0003(6)
C13 0.0397(7) 0.0280(7) 0.0348(8) 0.0024(5) -0.0021(6) -0.0023(6)
C14 0.0531(9) 0.0408(9) 0.0334(8) 0.0004(6) -0.0036(6) -0.0025(7)
C15 0.0567(10) 0.0446(9) 0.0362(8) -0.0062(7) 0.0079(7) 0.0005(7)
C16 0.0439(8) 0.0413(9) 0.0490(9) -0.0026(7) 0.0075(7) 0.0072(7)
C17 0.0391(8) 0.0349(8) 0.0396(8) 0.0010(6) -0.0002(6) 0.0047(6)
C18 0.0355(7) 0.0256(7) 0.0340(7) 0.0028(5) 0.0000(6) 0.0000(6)
C19 0.0393(8) 0.0354(9) 0.0557(10) 0.0043(7) -0.0015(7) 0.0060(7)
C20 0.0403(9) 0.0466(10) 0.0957(15) 0.0086(10) -0.0125(9) 0.0108(8)
C21 0.0562(10) 0.0514(11) 0.0424(9) -0.0027(7) 0.0142(7) -0.0087(8)
C22 0.0731(13) 0.0401(10) 0.0736(13) 0.0083(9) -0.0072(10) -0.0064(9)
C23 0.0594(11) 0.0365(9) 0.0837(13) 0.0076(9) 0.0204(10) 0.0082(8)

loop_
_atom_type_symbol
_atom_type_description
_atom_type_scat_dispersion_real
_atom_type_scat_dispersion_imag
_atom_type_scat_source
C C 0.0137 0.0067 'International Tables Vol C Tables 4.2.6.8 and 6.1.1.4'
H H 0.0000 0.0000 'International Tables Vol C Tables 4.2.6.8 and 6.1.1.4'
N N 0.0241 0.0134 'International Tables Vol C Tables 4.2.6.8 and 6.1.1.4'
O O 0.0389 0.0241 'International Tables Vol C Tables 4.2.6.8 and 6.1.1.4'

loop_
_geom_angle_atom_site_label_1
_geom_angle_atom_site_label_2
_geom_angle_atom_site_label_3
_geom_angle
_geom_angle_site_symmetry_1
_geom_angle_site_symmetry_3
_geom_angle_publ_flag
C8 O1 C1 104.59(11) . . ?
C21 O3 C22 109.75(14) . . ?
C10 O4 H4 109.5 . . ?
C19 O6 C20 116.25(14) . . ?
C1 N1 C23 124.38(13) . . ?
C21 N1 C1 123.21(13) . . ?
C21 N1 C23 112.25(13) . . ?
O1 C1 N1 116.36(12) . . ?
C2 C1 O1 113.12(12) . . ?
C2 C1 N1 130.40(13) . . ?
C1 C2 C3 105.69(12) . . ?
C1 C2 C9 126.43(13) . . ?
C3 C2 C9 127.87(13) . . ?
C4 C3 C2 135.11(14) . . ?
C8 C3 C2 105.66(13) . . ?
C8 C3 C4 119.18(13) . . ?
C3 C4 H4A 120.9 . . ?
C5 C4 C3 118.13(16) . . ?
C5 C4 H4A 120.9 . . ?
C4 C5 H5 119.2 . . ?
C4 C5 C6 121.57(17) . . ?
C6 C5 H5 119.2 . . ?
C5 C6 H6 119.2 . . ?
C5 C6 C7 121.50(15) . . ?
C7 C6 H6 119.2 . . ?
C6 C7 H7 122.0 . . ?
C8 C7 C6 116.06(16) . . ?
C8 C7 H7 122.0 . . ?
O1 C8 C3 110.92(12) . . ?
O1 C8 C7 125.55(14) . . ?
C7 C8 C3 123.52(15) . . ?
C10 C9 C2 119.59(12) . . ?
C10 C9 C18 119.50(13) . . ?
C18 C9 C2 120.91(12) . . ?
O4 C10 C9 117.54(13) . . ?
O4 C10 C11 121.66(13) . . ?
C9 C10 C11 120.79(13) . . ?
C10 C11 C19 118.92(13) . . ?
C12 C11 C10 119.53(13) . . ?
C12 C11 C19 121.55(14) . . ?
C11 C12 H12 119.2 . . ?
C11 C12 C13 121.58(13) . . ?
C13 C12 H12 119.2 . . ?
C12 C13 C14 121.90(13) . . ?
C12 C13 C18 118.77(13) . . ?
C14 C13 C18 119.33(13) . . ?
C13 C14 H14 119.8 . . ?
C15 C14 C13 120.43(14) . . ?
C15 C14 H14 119.8 . . ?
C14 C15 H15 119.8 . . ?
C14 C15 C16 120.39(14) . . ?
C16 C15 H15 119.8 . . ?
C15 C16 H16 119.5 . . ?
C17 C16 C15 120.97(14) . . ?
C17 C16 H16 119.5 . . ?
C16 C17 H17 119.7 . . ?
C16 C17 C18 120.57(14) . . ?
C18 C17 H17 119.7 . . ?
C13 C18 C9 119.82(12) . . ?
C17 C18 C9 121.87(13) . . ?
C17 C18 C13 118.32(13) . . ?
O5 C19 O6 122.34(14) . . ?
O5 C19 C11 123.69(15) . . ?
O6 C19 C11 113.97(14) . . ?
O6 C20 H20A 109.5 . . ?
O6 C20 H20B 109.5 . . ?
O6 C20 H20C 109.5 . . ?
H20A C20 H20B 109.5 . . ?
H20A C20 H20C 109.5 . . ?
H20B C20 H20C 109.5 . . ?
O2 C21 O3 123.55(16) . . ?
O2 C21 N1 127.75(18) . . ?
O3 C21 N1 108.70(16) . . ?
O3 C22 H22A 110.5 . . ?
O3 C22 H22B 110.5 . . ?
O3 C22 C23 106.18(15) . . ?
H22A C22 H22B 108.7 . . ?
C23 C22 H22A 110.5 . . ?
C23 C22 H22B 110.5 . . ?
N1 C23 C22 100.96(14) . . ?
N1 C23 H23A 111.6 . . ?
N1 C23 H23B 111.6 . . ?
C22 C23 H23A 111.6 . . ?
C22 C23 H23B 111.6 . . ?
H23A C23 H23B 109.4 . . ?

loop_
_geom_bond_atom_site_label_1
_geom_bond_atom_site_label_2
_geom_bond_distance
_geom_bond_site_symmetry_2
_geom_bond_publ_flag
O1 C1 1.3857(17) . ?
O1 C8 1.3731(18) . ?
O2 C21 1.197(2) . ?
O3 C21 1.348(2) . ?
O3 C22 1.427(3) . ?
O4 H4 0.8300 . ?
O4 C10 1.3545(18) . ?
O5 C19 1.219(2) . ?
O6 C19 1.320(2) . ?
O6 C20 1.452(2) . ?
N1 C1 1.3902(19) . ?
N1 C21 1.350(2) . ?
N1 C23 1.449(2) . ?
C1 C2 1.335(2) . ?
C2 C3 1.447(2) . ?
C2 C9 1.4831(19) . ?
C3 C4 1.393(2) . ?
C3 C8 1.387(2) . ?
C4 H4A 0.9400 . ?
C4 C5 1.376(2) . ?
C5 H5 0.9400 . ?
C5 C6 1.385(3) . ?
C6 H6 0.9400 . ?
C6 C7 1.386(3) . ?
C7 H7 0.9400 . ?
C7 C8 1.382(2) . ?
C9 C10 1.3784(19) . ?
C9 C18 1.424(2) . ?
C10 C11 1.426(2) . ?
C11 C12 1.371(2) . ?
C11 C19 1.476(2) . ?
C12 H12 0.9400 . ?
C12 C13 1.406(2) . ?
C13 C14 1.416(2) . ?
C13 C18 1.422(2) . ?
C14 H14 0.9400 . ?
C14 C15 1.364(2) . ?
C15 H15 0.9400 . ?
C15 C16 1.394(2) . ?
C16 H16 0.9400 . ?
C16 C17 1.367(2) . ?
C17 H17 0.9400 . ?
C17 C18 1.4162(19) . ?
C20 H20A 0.9700 . ?
C20 H20B 0.9700 . ?
C20 H20C 0.9700 . ?
C22 H22A 0.9800 . ?
C22 H22B 0.9800 . ?
C22 C23 1.491(3) . ?
C23 H23A 0.9800 . ?
C23 H23B 0.9800 . ?

loop_
_geom_torsion_atom_site_label_1
_geom_torsion_atom_site_label_2
_geom_torsion_atom_site_label_3
_geom_torsion_atom_site_label_4
_geom_torsion
_geom_torsion_site_symmetry_1
_geom_torsion_site_symmetry_2
_geom_torsion_site_symmetry_3
_geom_torsion_site_symmetry_4
_geom_torsion_publ_flag
O1 C1 C2 C3 1.23(16) . . . . ?
O1 C1 C2 C9 -179.77(12) . . . . ?
O3 C22 C23 N1 -14.3(2) . . . . ?
O4 C10 C11 C12 -179.56(14) . . . . ?
O4 C10 C11 C19 0.5(2) . . . . ?
N1 C1 C2 C3 -174.68(14) . . . . ?
N1 C1 C2 C9 4.3(2) . . . . ?
C1 O1 C8 C3 0.54(15) . . . . ?
C1 O1 C8 C7 -178.45(14) . . . . ?
C1 N1 C21 O2 -9.0(3) . . . . ?
C1 N1 C21 O3 171.65(14) . . . . ?
C1 N1 C23 C22 -164.13(16) . . . . ?
C1 C2 C3 C4 176.45(17) . . . . ?
C1 C2 C3 C8 -0.82(15) . . . . ?
C1 C2 C9 C10 -82.92(19) . . . . ?
C1 C2 C9 C18 96.91(18) . . . . ?
C2 C3 C4 C5 -176.46(16) . . . . ?
C2 C3 C8 O1 0.16(15) . . . . ?
C2 C3 C8 C7 179.17(14) . . . . ?
C2 C9 C10 O4 0.1(2) . . . . ?
C2 C9 C10 C11 -179.79(14) . . . . ?
C2 C9 C18 C13 179.52(12) . . . . ?
C2 C9 C18 C17 -0.4(2) . . . . ?
C3 C2 C9 C10 95.87(18) . . . . ?
C3 C2 C9 C18 -84.30(19) . . . . ?
C3 C4 C5 C6 -1.8(3) . . . . ?
C4 C3 C8 O1 -177.64(13) . . . . ?
C4 C3 C8 C7 1.4(2) . . . . ?
C4 C5 C6 C7 1.1(3) . . . . ?
C5 C6 C7 C8 0.7(3) . . . . ?
C6 C7 C8 O1 176.90(14) . . . . ?
C6 C7 C8 C3 -2.0(2) . . . . ?
C8 O1 C1 N1 175.39(11) . . . . ?
C8 O1 C1 C2 -1.13(16) . . . . ?
C8 C3 C4 C5 0.5(2) . . . . ?
C9 C2 C3 C4 -2.5(3) . . . . ?
C9 C2 C3 C8 -179.81(13) . . . . ?
C9 C10 C11 C12 0.3(2) . . . . ?
C9 C10 C11 C19 -179.60(14) . . . . ?
C10 C9 C18 C13 -0.7(2) . . . . ?
C10 C9 C18 C17 179.43(13) . . . . ?
C10 C11 C12 C13 -0.7(2) . . . . ?
C10 C11 C19 O5 4.8(2) . . . . ?
C10 C11 C19 O6 -175.70(14) . . . . ?
C11 C12 C13 C14 -179.32(14) . . . . ?
C11 C12 C13 C18 0.5(2) . . . . ?
C12 C11 C19 O5 -175.14(17) . . . . ?
C12 C11 C19 O6 4.4(2) . . . . ?
C12 C13 C14 C15 -179.59(14) . . . . ?
C12 C13 C18 C9 0.2(2) . . . . ?
C12 C13 C18 C17 -179.83(13) . . . . ?
C13 C14 C15 C16 -0.6(2) . . . . ?
C14 C13 C18 C9 -179.97(13) . . . . ?
C14 C13 C18 C17 -0.1(2) . . . . ?
C14 C15 C16 C17 0.0(3) . . . . ?
C15 C16 C17 C18 0.6(2) . . . . ?
C16 C17 C18 C9 179.35(14) . . . . ?
C16 C17 C18 C13 -0.6(2) . . . . ?
C18 C9 C10 O4 -179.74(14) . . . . ?
C18 C9 C10 C11 0.4(2) . . . . ?
C18 C13 C14 C15 0.6(2) . . . . ?
C19 C11 C12 C13 179.18(13) . . . . ?
C20 O6 C19 O5 -2.0(2) . . . . ?
C20 O6 C19 C11 178.49(13) . . . . ?
C21 O3 C22 C23 13.2(2) . . . . ?
C21 N1 C1 O1 89.43(18) . . . . ?
C21 N1 C1 C2 -94.8(2) . . . . ?
C21 N1 C23 C22 11.5(2) . . . . ?
C22 O3 C21 O2 174.7(2) . . . . ?
C22 O3 C21 N1 -6.0(2) . . . . ?
C23 N1 C1 O1 -95.36(18) . . . . ?
C23 N1 C1 C2 80.4(2) . . . . ?
C23 N1 C21 O2 175.3(2) . . . . ?
C23 N1 C21 O3 -4.1(2) . . . . ?
